data_1001125
loop_
_publ_author_name
'Studer, F'
'Montfort, Y'
'Raveau, B'

_publ_section_title
;
Evolution structurale de nouvelles Perovskites lacunaires Y~x~ (Ta~3X~
W~1-3X~) O~3~
;
_journal_coden_ASTM JSSCBI
_journal_name_full 'Journal of Solid State Chemistry'
_journal_page_first 269
_journal_page_last 276
_journal_paper_doi 10.1016/0022-4596(73)90133-3
_journal_volume 7
_journal_year 1973
_chemical_formula_structural 'Y0.30 (TA0.90 W0.10) O3'
_chemical_formula_sum 'O3 Ta0.9 W0.1 Y0.3'
_chemical_name_systematic
;
Yttrium tantalum tungsten oxide (0.3/0.9/0.1/3)
;
_space_group_IT_number 123
_symmetry_cell_setting tetragonal
_symmetry_Int_Tables_number 123
_symmetry_space_group_name_Hall '-P 4 2'
_symmetry_space_group_name_H-M 'P 4/m m m'
_cell_angle_alpha 90
_cell_angle_beta 90
_cell_angle_gamma 90
_cell_formula_units_Z 2
_cell_length_a 3.833
_cell_length_b 3.833
_cell_length_c 7.727
_cell_volume 113.5
_refine_ls_R_factor_all 0.07
_cod_original_formula_sum 'O3 Ta.9 W.1 Y.3'
_cod_database_code 1001125

loop_
_symmetry_equiv_pos_as_xyz
x,y,z
-x,-y,z
-x,y,z
x,-y,z
-y,x,z
y,-x,z
y,x,z
-y,-x,z
-x,-y,-z
x,y,-z
x,-y,-z
-x,y,-z
y,-x,-z
-y,x,-z
-y,-x,-z
y,x,-z

loop_
_atom_site_label
_atom_site_type_symbol
_atom_site_symmetry_multiplicity
_atom_site_Wyckoff_symbol
_atom_site_fract_x
_atom_site_fract_y
_atom_site_fract_z
_atom_site_occupancy
_atom_site_attached_hydrogens
_atom_site_calc_flag
Ta1 Ta5+ 2 h 0.5 0.5 0.238 0.9 0 d
W1 W6+ 2 h 0.5 0.5 -0.238 0.1 0 d
Y1 Y3+ 1 b 0. 0. 0.5 0.6 0 d
O1 O2- 1 c 0.5 0.5 0. 1. 0 d
O2 O2- 1 d 0.5 0.5 0.5 1. 0 d
O3 O2- 4 i 0. 0.5 0.262 1. 0 d

loop_
_atom_type_symbol
_atom_type_oxidation_number
Ta5+ 5.000
W6+ 6.000
Y3+ 3.000
O2- -2.000
